data_1576792
loop_
_publ_author_name
'Royla, Philipp'
'Schwedtmann, Kai'
'Gomila, Rosa M.'
'Frontera, Antonio'
'Weigand, Jan J.'

_publ_section_title
;
 Chemoselectivity in the cationic Phospha-Wittig reaction: accessing
 phosphorus heterocycles, phosphaalkenes, and their annulated [4 + 2]
 dimers.
;
_journal_issue 9
_journal_name_full 'Chemical science'
_journal_page_first 4678
_journal_page_last 4687
_journal_paper_doi 10.1039/d5sc08693k
_journal_volume 17
_journal_year 2026
_chemical_formula_moiety 'C36 H50 N6 O4 P2, 2(C F3 O3 S), C2 H3 N, C4 H10 O'
_chemical_formula_sum 'C44 H63 F6 N7 O11 P2 S2'
_chemical_formula_weight 1106.07
_space_group_crystal_system hexagonal
_space_group_IT_number 170
_space_group_name_Hall 'P 65'
_space_group_name_H-M_alt 'P 65'
_atom_sites_solution_hydrogens geom
_atom_sites_solution_primary dual
_audit_creation_date 2025-08-19
_audit_creation_method
;
Olex2 1.3
(compiled 2019.09.11 svn.r3662 for OlexSys, GUI svn.r5938)
;
_audit_update_record
;
2025-12-20 deposited with the CCDC.	2025-12-26 downloaded from the CCDC.
;
_cell_angle_alpha 90
_cell_angle_beta 90
_cell_angle_gamma 120
_cell_formula_units_Z 6
_cell_length_a 13.7455(3)
_cell_length_b 13.7455(3)
_cell_length_c 48.9066(10)
_cell_measurement_reflns_used 8406
_cell_measurement_temperature 99.98(10)
_cell_measurement_theta_max 69.7940
_cell_measurement_theta_min 3.7120
_cell_volume 8002.4(3)
_computing_cell_refinement 'CrysAlisPro 1.171.38.43 (Rigaku OD, 2015)'
_computing_data_collection 'CrysAlisPro 1.171.38.43 (Rigaku OD, 2015)'
_computing_data_reduction 'CrysAlisPro 1.171.38.43 (Rigaku OD, 2015)'
_computing_molecular_graphics 'Olex2 1.3 (Dolomanov et al., 2009)'
_computing_publication_material 'Olex2 1.3 (Dolomanov et al., 2009)'
_computing_structure_refinement 'ShelXL 2018/3 (Sheldrick, 2015)'
_computing_structure_solution 'SHELXT 2018/2 (Sheldrick, 2018)'
_diffrn_ambient_environment N~2~
_diffrn_ambient_temperature 99.98(10)
_diffrn_detector 'CCD plate'
_diffrn_detector_area_resol_mean 10.5700
_diffrn_detector_type AtlasS2
_diffrn_measured_fraction_theta_full 1.000
_diffrn_measured_fraction_theta_max 1.000
_diffrn_measurement_details
;
List of Runs (angles in degrees, time in seconds):

  # Type    Start    End  Width  t~exp~   \w     \q     \k     \f   Frames
#--------------------------------------------------------------------------
  1  \w   -108.00 -83.00   0.50    7.50    --  -38.50-158.00 -66.00   50
  2  \w    -63.00  -1.00   0.50    7.50    --  -38.50 118.00 172.00  124
  3  \w     58.00  83.00   0.50    7.50    --   42.50-158.00 -66.00   50
  4  \w     94.00 119.00   0.50   30.00    --  111.00 158.00 -33.00   50
  5  \w     66.00  91.00   0.50   30.00    --  111.00-158.00 -66.00   50
  6  \w     50.00  75.00   0.50   30.00    --  111.00-118.00  86.00   50
  7  \w    -55.00  33.00   0.50    7.50    --  -38.50  38.00   0.00  176
  8  \w    -58.00  31.00   0.50    7.50    --  -38.50  38.00-180.00  178
  9  \w    114.00 140.00   0.50   30.00    --  111.00  30.00  90.00   52
 10  \w     52.00 112.00   0.50   30.00    --  111.00-125.00 -90.00  120
 11  \w     78.00 103.00   0.50   30.00    --  111.00-125.00 -60.00   50
 12  \w     44.00 109.00   0.50   30.00    --  111.00-125.00 150.00  130
 13  \w    140.00 177.00   0.50   30.00    --  111.00  45.00  90.00   74
 14  \w     99.00 130.00   0.50   30.00    --  111.00  45.00  90.00   62
 15  \w    108.00 140.00   0.50   30.00    --  111.00  45.00 -90.00   64
 16  \w    103.00 177.00   0.50   30.00    --  111.00  77.00-150.00  148
 17  \w     88.00 142.00   0.50   30.00    --  111.00  45.00 -60.00  108
 18  \w     42.00 104.00   0.50   30.00    --  111.00-125.00 -30.00  124
;
_diffrn_measurement_device 'four-circle diffractometer'
_diffrn_measurement_device_type 'SuperNova, Dual, Cu at zero, AtlasS2'
_diffrn_measurement_method '\w scans'
_diffrn_orient_matrix_type 'CrysAlisPro convention (1999,Acta A55,543-557)'
_diffrn_orient_matrix_UB_11 0.0837040000
_diffrn_orient_matrix_UB_12 0.0898372000
_diffrn_orient_matrix_UB_13 0.0199072000
_diffrn_orient_matrix_UB_21 0.0541091000
_diffrn_orient_matrix_UB_22 0.0822451000
_diffrn_orient_matrix_UB_23 -0.0240166000
_diffrn_orient_matrix_UB_31 -0.0826172000
_diffrn_orient_matrix_UB_32 0.0435634000
_diffrn_orient_matrix_UB_33 0.0043878000
_diffrn_radiation_monochromator mirror
_diffrn_radiation_probe x-ray
_diffrn_radiation_type 'Cu K\a'
_diffrn_radiation_wavelength 1.54184
_diffrn_reflns_av_R_equivalents 0.0557
_diffrn_reflns_av_unetI/netI 0.0480
_diffrn_reflns_Laue_measured_fraction_full 1.000
_diffrn_reflns_Laue_measured_fraction_max 1.000
_diffrn_reflns_limit_h_max 13
_diffrn_reflns_limit_h_min -16
_diffrn_reflns_limit_k_max 16
_diffrn_reflns_limit_k_min -15
_diffrn_reflns_limit_l_max 58
_diffrn_reflns_limit_l_min -58
_diffrn_reflns_number 35270
_diffrn_reflns_point_group_measured_fraction_full 0.996
_diffrn_reflns_point_group_measured_fraction_max 0.996
_diffrn_reflns_theta_full 67.684
_diffrn_reflns_theta_max 68.209
_diffrn_reflns_theta_min 3.713
_diffrn_source 'micro-focus sealed X-ray tube'
_diffrn_source_type 'SuperNova (Cu) X-ray Source'
_exptl_absorpt_coefficient_mu 2.192
_exptl_absorpt_correction_T_max 0.933
_exptl_absorpt_correction_T_min 0.698
_exptl_absorpt_correction_type gaussian
_exptl_absorpt_process_details
;
CrysAlisPro 1.171.38.43 (Rigaku Oxford Diffraction, 2015)
Numerical absorption correction based on gaussian integration over
			a multifaceted crystal model
Empirical absorption correction using spherical harmonics,
 implemented in SCALE3 ABSPACK scaling algorithm.
;
_exptl_crystal_colour yellow
_exptl_crystal_colour_primary yellow
_exptl_crystal_density_diffrn 1.377
_exptl_crystal_description needle
_exptl_crystal_F_000 3480
_exptl_crystal_size_max 0.364
_exptl_crystal_size_mid 0.045
_exptl_crystal_size_min 0.037
_refine_diff_density_max 0.439
_refine_diff_density_min -0.319
_refine_diff_density_rms 0.058
_refine_ls_abs_structure_details
;
 Flack x determined using 3143 quotients [(I+)-(I-)]/[(I+)+(I-)]
 (Parsons, Flack and Wagner, Acta Cryst. B69 (2013) 249-259).
;
_refine_ls_abs_structure_Flack -0.011(15)
_refine_ls_extinction_method none
_refine_ls_goodness_of_fit_ref 1.047
_refine_ls_hydrogen_treatment constr
_refine_ls_matrix_type full
_refine_ls_number_parameters 713
_refine_ls_number_reflns 9735
_refine_ls_number_restraints 397
_refine_ls_restrained_S_all 1.054
_refine_ls_R_factor_all 0.0748
_refine_ls_R_factor_gt 0.0613
_refine_ls_shift/su_max 0.003
_refine_ls_shift/su_mean 0.000
_refine_ls_structure_factor_coef Fsqd
_refine_ls_weighting_details 'w=1/[\s^2^(Fo^2^)+(0.0882P)^2^+2.4033P] where P=(Fo^2^+2Fc^2^)/3'
_refine_ls_weighting_scheme calc
_refine_ls_wR_factor_gt 0.1556
_refine_ls_wR_factor_ref 0.1664
_reflns_Friedel_coverage 0.968
_reflns_Friedel_fraction_full 0.993
_reflns_Friedel_fraction_max 0.993
_reflns_number_gt 8107
_reflns_number_total 9735
_reflns_threshold_expression 'I > 2\s(I)'
_cod_data_source_file d5sc08693k2.cif
_cod_data_source_block jjw1544
_cod_depositor_comments 'Adding full bibliography for 1576791--1576804.cif.'
_cod_original_cell_volume 8002.4(4)
_cod_database_code 1576792
_shelx_shelxl_version_number 2018/3
_chemical_oxdiff_formula C44H62F6N7O11P2S2
_shelx_space_group_comment
;
The symmetry employed for this shelxl refinement is uniquely defined
by the following loop, which should always be used as a source of
symmetry information in preference to the above space-group names.
They are only intended as comments.
;
_reflns_odcompleteness_completeness 99.94
_reflns_odcompleteness_iscentric 1
_reflns_odcompleteness_theta 68.13
_olex2_refinement_description
;
1. Fixed Uiso
 At 1.2 times of:
  All C(H) groups, All C(H,H) groups
 At 1.5 times of:
  All C(H,H,H) groups
2. Uiso/Uaniso restraints and constraints
S2A \\sim F4A \\sim F5A \\sim F6A \\sim O8A \\sim O9A \\sim O10A \\sim C38A
\\sim S2B \\sim F4B \\sim F5B \\sim F6B \\sim O8B \\sim O9B \\sim O10B \\sim
C38B: within 2A with sigma of 0.01 and sigma for terminal atoms of 0.02 within
2A
N4 \\sim C12 \\sim N3 \\sim C13 \\sim C14 \\sim C15 \\sim C16 \\sim C17 \\sim
C18 \\sim C19 \\sim C20 \\sim C21 \\sim C22 \\sim C1 \\sim N2 \\sim C2 \\sim C3
\\sim N1 \\sim C4 \\sim C5 \\sim C6 \\sim C7 \\sim C8 \\sim C9 \\sim C10 \\sim
C11: within 2A with sigma of 0.01 and sigma for terminal atoms of 0.02 within 2A
3. Others
 Sof(S2B)=Sof(F4B)=Sof(F5B)=Sof(F6B)=Sof(O8B)=Sof(O9B)=Sof(O10B)=Sof(C38B)=1-
 FVAR(1)
 Sof(S2A)=Sof(F4A)=Sof(F5A)=Sof(F6A)=Sof(O8A)=Sof(O9A)=Sof(O10A)=Sof(C38A)=
 FVAR(1)
4.a Ternary CH refined with riding coordinates:
 C4(H4), C9(H9), C15(H15), C20(H20), C23(H23)
4.b Secondary CH2 refined with riding coordinates:
 C26(H26A,H26B), C42(H42A,H42B), C43(H43A,H43B)
4.c Aromatic/amide H refined with riding coordinates:
 C33(H33), C35(H35), C36(H36), C32(H32), C31(H31), C29(H29), C28(H28)
4.d Fitted hexagon refined as free rotating group:
 C24(C33,C34,C35,C36,C25), C27(C32,C31,C30,C29,C28)
4.e Idealised Me refined as rotating group:
 C5(H5A,H5B,H5C), C6(H6A,H6B,H6C), C7(H7A,H7B,H7C), C8(H8A,H8B,H8C), C10(H10A,
 H10B,H10C), C11(H11A,H11B,H11C), C16(H16A,H16B,H16C), C17(H17A,H17B,H17C),
 C18(H18A,H18B,H18C), C19(H19A,H19B,H19C), C21(H21A,H21B,H21C), C22(H22A,H22B,
 H22C), C39(H39A,H39B,H39C), C41(H41A,H41B,H41C), C44(H44A,H44B,H44C)
;
_olex2_submission_special_instructions 'No special instructions were received'
_oxdiff_exptl_absorpt_empirical_details
;
Empirical correction (ABSPACK) includes:
- Absorption correction using spherical harmonics
- Frame scaling
;
_oxdiff_exptl_absorpt_empirical_full_max 1.819
_oxdiff_exptl_absorpt_empirical_full_min 0.594

loop_
_space_group_symop_operation_xyz
'x, y, z'
'-y, x-y, z+2/3'
'-x+y, -x, z+1/3'
'-x, -y, z+1/2'
'y, -x+y, z+1/6'
'x-y, x, z+5/6'

loop_
_atom_site_label
_atom_site_type_symbol
_atom_site_fract_x
_atom_site_fract_y
_atom_site_fract_z
_atom_site_U_iso_or_equiv
_atom_site_adp_type
_atom_site_occupancy
_atom_site_site_symmetry_order
_atom_site_calc_flag
_atom_site_refinement_flags_posn
_atom_site_refinement_flags_adp
_atom_site_refinement_flags_occupancy
_atom_site_disorder_assembly
_atom_site_disorder_group
P1 P 0.74177(13) 0.14136(13) 0.51175(3) 0.0391(3) Uani 1 1 d . . . . .
C1 C 0.6755(6) 0.2275(6) 0.50543(13) 0.0484(14) Uani 1 1 d . U . . .
N2 N 0.6126(6) 0.2082(6) 0.48230(13) 0.0618(15) Uani 1 1 d . U . . .
C2 C 0.5811(9) 0.2887(9) 0.4810(2) 0.078(2) Uani 1 1 d . U . . .
C3 C 0.6213(8) 0.3549(7) 0.5031(2) 0.072(2) Uani 1 1 d . U . . .
N1 N 0.6814(5) 0.3172(5) 0.51822(12) 0.0537(13) Uani 1 1 d . U . . .
O1 O 0.1504(6) -0.2351(8) 0.53246(18) 0.124(4) Uani 1 1 d . . . . .
P2 P 0.91182(14) 0.26730(13) 0.52659(3) 0.0421(3) Uani 1 1 d . . . . .
O2 O 0.1603(5) -0.1724(7) 0.57312(13) 0.092(2) Uani 1 1 d . . . . .
O3 O 0.5857(8) -0.3386(5) 0.55223(16) 0.094(2) Uani 1 1 d . . . . .
O4 O 0.7423(9) -0.3382(7) 0.55517(19) 0.113(3) Uani 1 1 d . . . . .
N4 N 1.1126(5) 0.3609(5) 0.49906(13) 0.0548(14) Uani 1 1 d . U . . .
C12 C 1.0138(6) 0.2648(5) 0.50253(13) 0.0450(13) Uani 1 1 d . U . . .
N3 N 1.0126(5) 0.1882(5) 0.48506(10) 0.0464(12) Uani 1 1 d . U . . .
C13 C 1.1107(6) 0.2377(6) 0.47002(14) 0.0547(16) Uani 1 1 d . U . . .
C14 C 1.1733(7) 0.3453(6) 0.47859(16) 0.0617(19) Uani 1 1 d . U . . .
C4 C 0.5839(8) 0.1149(8) 0.46248(16) 0.0676(19) Uani 1 1 d . U . . .
H4 H 0.618783 0.071224 0.469632 0.081 Uiso 1 1 calc R U . . .
C5 C 0.4558(8) 0.0336(9) 0.46192(18) 0.081(3) Uani 1 1 d . U . . .
H5A H 0.427061 0.016931 0.480690 0.121 Uiso 1 1 calc R U . . .
H5B H 0.439726 -0.036174 0.452723 0.121 Uiso 1 1 calc R U . . .
H5C H 0.419222 0.068610 0.452004 0.121 Uiso 1 1 calc R U . . .
N5 N 0.2041(6) -0.1784(7) 0.55184(16) 0.082(2) Uani 1 1 d . . . . .
C6 C 0.6315(10) 0.1550(11) 0.43450(19) 0.094(3) Uani 1 1 d . U . . .
H6A H 0.589527 0.185934 0.425344 0.142 Uiso 1 1 calc R U . . .
H6B H 0.625464 0.091845 0.423816 0.142 Uiso 1 1 calc R U . . .
H6C H 0.710676 0.213321 0.436031 0.142 Uiso 1 1 calc R U . . .
N6 N 0.6868(9) -0.2903(7) 0.55375(16) 0.082(2) Uani 1 1 d . . . . .
N7 N 0.3388(9) 0.4547(8) 0.63247(18) 0.094(3) Uani 1 1 d . . . . .
C7 C 0.5083(12) 0.2953(12) 0.4589(3) 0.119(4) Uani 1 1 d . U . . .
H7A H 0.504899 0.248756 0.443352 0.178 Uiso 1 1 calc R U . . .
H7B H 0.540187 0.373458 0.452924 0.178 Uiso 1 1 calc R U . . .
H7C H 0.432350 0.268035 0.466049 0.178 Uiso 1 1 calc R U . . .
C8 C 0.6068(10) 0.4527(9) 0.5106(3) 0.095(3) Uani 1 1 d . U . . .
H8A H 0.532228 0.425122 0.518643 0.142 Uiso 1 1 calc R U . . .
H8B H 0.614249 0.496747 0.494186 0.142 Uiso 1 1 calc R U . . .
H8C H 0.664504 0.500201 0.523919 0.142 Uiso 1 1 calc R U . . .
C9 C 0.7354(6) 0.3623(6) 0.54489(15) 0.0549(16) Uani 1 1 d . U . . .
H9 H 0.759761 0.309766 0.552070 0.066 Uiso 1 1 calc R U . . .
C10 C 0.8410(7) 0.4768(7) 0.5422(2) 0.066(2) Uani 1 1 d . U . . .
H10A H 0.885511 0.475903 0.526629 0.100 Uiso 1 1 calc R U . . .
H10B H 0.885518 0.493941 0.558956 0.100 Uiso 1 1 calc R U . . .
H10C H 0.819856 0.534353 0.539169 0.100 Uiso 1 1 calc R U . . .
C11 C 0.6511(8) 0.3606(7) 0.56524(19) 0.073(2) Uani 1 1 d . U . . .
H11A H 0.637548 0.422664 0.561302 0.109 Uiso 1 1 calc R U . . .
H11B H 0.681069 0.368796 0.583812 0.109 Uiso 1 1 calc R U . . .
H11C H 0.580443 0.289071 0.563749 0.109 Uiso 1 1 calc R U . . .
C15 C 0.9187(6) 0.0720(6) 0.48179(14) 0.0496(15) Uani 1 1 d . U . . .
H15 H 0.863120 0.059783 0.496478 0.060 Uiso 1 1 calc R U . . .
C16 C 0.8599(7) 0.0611(8) 0.45477(15) 0.068(2) Uani 1 1 d . U . . .
H16A H 0.839636 0.119922 0.453464 0.102 Uiso 1 1 calc R U . . .
H16B H 0.791824 -0.012794 0.453720 0.102 Uiso 1 1 calc R U . . .
H16C H 0.910368 0.069280 0.439680 0.102 Uiso 1 1 calc R U . . .
C17 C 0.9561(7) -0.0144(6) 0.4866(2) 0.065(2) Uani 1 1 d . U . . .
H17A H 0.995918 -0.018434 0.470403 0.098 Uiso 1 1 calc R U . . .
H17B H 0.890032 -0.088268 0.489998 0.098 Uiso 1 1 calc R U . . .
H17C H 1.006214 0.008047 0.502473 0.098 Uiso 1 1 calc R U . . .
C18 C 1.1415(7) 0.1806(8) 0.44869(17) 0.070(2) Uani 1 1 d . U . . .
H18A H 1.145886 0.117940 0.456950 0.105 Uiso 1 1 calc R U . . .
H18B H 1.214574 0.234251 0.440810 0.105 Uiso 1 1 calc R U . . .
H18C H 1.084351 0.151984 0.434265 0.105 Uiso 1 1 calc R U . . .
C19 C 1.2867(8) 0.4313(8) 0.4688(2) 0.087(3) Uani 1 1 d . U . . .
H19A H 1.296279 0.506344 0.471186 0.130 Uiso 1 1 calc R U . . .
H19B H 1.294182 0.418636 0.449340 0.130 Uiso 1 1 calc R U . . .
H19C H 1.344283 0.425468 0.479270 0.130 Uiso 1 1 calc R U . . .
C20 C 1.1505(7) 0.4671(6) 0.5149(2) 0.075(2) Uani 1 1 d . U . . .
H20 H 1.093442 0.448381 0.529697 0.090 Uiso 1 1 calc R U . . .
C21 C 1.2621(9) 0.5054(8) 0.5294(2) 0.089(3) Uani 1 1 d . U . . .
H21A H 1.261940 0.440268 0.537635 0.133 Uiso 1 1 calc R U . . .
H21B H 1.272393 0.559494 0.543775 0.133 Uiso 1 1 calc R U . . .
H21C H 1.323598 0.540935 0.516182 0.133 Uiso 1 1 calc R U . . .
C22 C 1.1479(9) 0.5545(8) 0.4981(3) 0.100(4) Uani 1 1 d . U . . .
H22A H 1.201595 0.575114 0.483061 0.150 Uiso 1 1 calc R U . . .
H22B H 1.168096 0.620861 0.509438 0.150 Uiso 1 1 calc R U . . .
H22C H 1.072119 0.525859 0.490719 0.150 Uiso 1 1 calc R U . . .
C23 C 0.6850(5) 0.0721(5) 0.54628(11) 0.0392(12) Uani 1 1 d . . . . .
H23 H 0.710913 0.132415 0.560460 0.047 Uiso 1 1 calc R U . . .
C24 C 0.7455(3) 0.0056(3) 0.55109(8) 0.0459(14) Uani 1 1 d G . . . .
C33 C 0.6880(3) -0.1111(3) 0.55065(9) 0.0525(16) Uani 1 1 d G . . . .
H33 H 0.609011 -0.151478 0.547959 0.063 Uiso 1 1 calc R U . . .
C34 C 0.7462(4) -0.1689(3) 0.55414(10) 0.065(2) Uani 1 1 d G . . . .
C35 C 0.8618(4) -0.1099(4) 0.55808(11) 0.066(2) Uani 1 1 d G . . . .
H35 H 0.901550 -0.149351 0.560468 0.079 Uiso 1 1 calc R U . . .
C36 C 0.9193(3) 0.0069(4) 0.55852(10) 0.0590(18) Uani 1 1 d G . . . .
H36 H 0.998342 0.047190 0.561213 0.071 Uiso 1 1 calc R U . . .
C25 C 0.8612(3) 0.0646(3) 0.55503(8) 0.0471(14) Uani 1 1 d G . . . .
C26 C 0.9241(6) 0.1896(6) 0.55640(12) 0.0467(14) Uani 1 1 d . . . . .
H26A H 1.004655 0.214436 0.558994 0.056 Uiso 1 1 calc R U . . .
H26B H 0.898753 0.212384 0.572894 0.056 Uiso 1 1 calc R U . . .
C27 C 0.5587(2) 0.0082(3) 0.54624(7) 0.0416(13) Uani 1 1 d G . . . .
C32 C 0.4971(3) -0.0724(4) 0.52657(7) 0.0505(15) Uani 1 1 d G . . . .
H32 H 0.534626 -0.085594 0.511961 0.061 Uiso 1 1 calc R U . . .
C31 C 0.3806(3) -0.1338(4) 0.52828(8) 0.0566(17) Uani 1 1 d G . . . .
H31 H 0.338502 -0.188880 0.514841 0.068 Uiso 1 1 calc R U . . .
C30 C 0.3257(2) -0.1145(4) 0.54966(9) 0.0603(19) Uani 1 1 d G . . . .
C29 C 0.3874(3) -0.0339(4) 0.56933(8) 0.063(2) Uani 1 1 d G . . . .
H29 H 0.349855 -0.020724 0.583940 0.076 Uiso 1 1 calc R U . . .
C28 C 0.5039(3) 0.0275(4) 0.56762(7) 0.0495(15) Uani 1 1 d G . . . .
H28 H 0.545979 0.082563 0.581061 0.059 Uiso 1 1 calc R U . . .
C39 C 0.4692(10) 0.4487(9) 0.5955(2) 0.093(3) Uani 1 1 d . . . . .
H39A H 0.443437 0.455768 0.577286 0.139 Uiso 1 1 calc R U . . .
H39B H 0.468653 0.377208 0.596690 0.139 Uiso 1 1 calc R U . . .
H39C H 0.545767 0.510921 0.598479 0.139 Uiso 1 1 calc R U . . .
C40 C 0.3956(9) 0.4517(8) 0.61594(19) 0.078(3) Uani 1 1 d . . . . .
S2A S 0.2779(10) 0.2275(8) 0.5373(3) 0.090(2) Uani 0.586(13) 1 d . U P A 1
F4A F 0.2303(12) 0.0854(15) 0.4975(3) 0.116(4) Uani 0.586(13) 1 d . U P A 1
F5A F 0.1961(11) 0.0115(12) 0.5393(4) 0.106(4) Uani 0.586(13) 1 d . U P A 1
F6A F 0.3687(14) 0.1054(14) 0.5209(4) 0.090(4) Uani 0.586(13) 1 d . U P A 1
O8A O 0.3419(16) 0.3070(16) 0.5157(5) 0.131(5) Uani 0.586(13) 1 d . U P A 1
O9A O 0.169(2) 0.202(2) 0.5356(4) 0.089(5) Uani 0.586(13) 1 d . U P A 1
O10A O 0.331(2) 0.230(2) 0.5631(5) 0.145(8) Uani 0.586(13) 1 d . U P A 1
C38A C 0.268(2) 0.104(3) 0.5234(6) 0.093(4) Uani 0.586(13) 1 d . U P A 1
S2B S 0.2827(15) 0.2082(15) 0.5450(3) 0.085(3) Uani 0.414(13) 1 d . U P A 2
F4B F 0.301(2) 0.175(2) 0.4935(4) 0.117(5) Uani 0.414(13) 1 d . U P A 2
F5B F 0.217(2) 0.026(2) 0.5226(6) 0.120(6) Uani 0.414(13) 1 d . U P A 2
F6B F 0.406(2) 0.149(3) 0.5203(8) 0.114(7) Uani 0.414(13) 1 d . U P A 2
O8B O 0.3689(15) 0.3289(16) 0.5340(4) 0.081(4) Uani 0.414(13) 1 d . U P A 2
O9B O 0.173(3) 0.198(4) 0.5470(6) 0.098(7) Uani 0.414(13) 1 d . U P A 2
O10B O 0.317(2) 0.1812(17) 0.5688(5) 0.088(5) Uani 0.414(13) 1 d . U P A 2
C38B C 0.302(3) 0.135(3) 0.5184(9) 0.098(5) Uani 0.414(13) 1 d . U P A 2
F1 F 0.6352(11) 0.7237(10) 0.49433(16) 0.167(4) Uani 1 1 d . . . . .
S1 S 0.52455(16) 0.77862(14) 0.46042(3) 0.0556(4) Uani 1 1 d . . . . .
F2 F 0.6995(5) 0.7543(5) 0.45389(16) 0.0998(19) Uani 1 1 d . . . . .
F3 F 0.5479(5) 0.6018(4) 0.46378(14) 0.0943(17) Uani 1 1 d . . . . .
O5 O 0.5995(6) 0.8923(5) 0.46870(19) 0.105(3) Uani 1 1 d . . . . .
O6 O 0.5137(7) 0.7609(8) 0.43208(11) 0.095(2) Uani 1 1 d . . . . .
O7 O 0.4243(5) 0.7239(5) 0.47579(12) 0.0768(17) Uani 1 1 d . . . . .
C37 C 0.6050(9) 0.7131(8) 0.46901(18) 0.078(3) Uani 1 1 d . . . . .
O8 O 0.9789(7) 0.6826(7) 0.45204(16) 0.096(2) Uani 1 1 d . . . . .
C41 C 1.1765(14) 0.8038(14) 0.4539(4) 0.142(6) Uani 1 1 d . . . . .
H41A H 1.182476 0.803667 0.433967 0.213 Uiso 1 1 calc R U . . .
H41B H 1.184874 0.742415 0.461577 0.213 Uiso 1 1 calc R U . . .
H41C H 1.235863 0.875627 0.461171 0.213 Uiso 1 1 calc R U . . .
C42 C 1.0650(14) 0.7880(13) 0.4616(4) 0.135(6) Uani 1 1 d . . . . .
H42A H 1.060056 0.791461 0.481783 0.162 Uiso 1 1 calc R U . . .
H42B H 1.055653 0.848876 0.453615 0.162 Uiso 1 1 calc R U . . .
C43 C 0.8705(13) 0.6626(16) 0.4571(3) 0.125(5) Uani 1 1 d . . . . .
H43A H 0.859371 0.720120 0.447765 0.149 Uiso 1 1 calc R U . . .
H43B H 0.860492 0.668046 0.477014 0.149 Uiso 1 1 calc R U . . .
C44 C 0.7841(11) 0.5468(12) 0.4470(3) 0.112(4) Uani 1 1 d . . . . .
H44A H 0.808786 0.532012 0.429476 0.168 Uiso 1 1 calc R U . . .
H44B H 0.711696 0.543336 0.444613 0.168 Uiso 1 1 calc R U . . .
H44C H 0.776144 0.490211 0.460401 0.168 Uiso 1 1 calc R U . . .

loop_
_atom_site_aniso_label
_atom_site_aniso_U_11
_atom_site_aniso_U_22
_atom_site_aniso_U_33
_atom_site_aniso_U_23
_atom_site_aniso_U_13
_atom_site_aniso_U_12
P1 0.0445(8) 0.0408(8) 0.0333(6) -0.0003(6) 0.0032(6) 0.0223(7)
C1 0.055(4) 0.053(3) 0.047(3) 0.008(3) 0.006(3) 0.034(3)
N2 0.069(4) 0.065(4) 0.062(3) 0.006(3) -0.003(3) 0.042(3)
C2 0.078(5) 0.075(5) 0.100(5) 0.009(4) -0.010(4) 0.052(4)
C3 0.068(4) 0.064(4) 0.101(5) 0.005(4) 0.000(4) 0.046(4)
N1 0.058(3) 0.046(3) 0.066(3) 0.006(2) 0.008(3) 0.033(3)
O1 0.052(4) 0.142(7) 0.138(6) -0.094(6) -0.006(4) 0.018(4)
P2 0.0446(8) 0.0380(8) 0.0422(7) -0.0049(6) 0.0057(6) 0.0195(7)
O2 0.052(3) 0.116(6) 0.078(4) -0.022(4) 0.012(3) 0.021(4)
O3 0.120(7) 0.041(3) 0.106(5) 0.004(3) -0.003(5) 0.030(4)
O4 0.163(8) 0.077(5) 0.137(7) 0.008(4) 0.019(6) 0.088(6)
N4 0.051(3) 0.038(3) 0.070(3) -0.009(2) 0.014(3) 0.018(2)
C12 0.047(3) 0.036(3) 0.049(3) -0.006(2) 0.008(3) 0.018(3)
N3 0.045(3) 0.044(3) 0.045(2) -0.005(2) 0.007(2) 0.018(2)
C13 0.050(4) 0.050(3) 0.057(3) -0.007(3) 0.016(3) 0.019(3)
C14 0.053(4) 0.048(4) 0.072(4) -0.004(3) 0.023(3) 0.016(3)
C4 0.073(5) 0.083(5) 0.058(4) -0.006(4) -0.009(4) 0.048(4)
C5 0.079(6) 0.094(7) 0.065(4) -0.008(4) -0.023(4) 0.040(5)
N5 0.054(4) 0.083(5) 0.083(5) -0.034(4) -0.001(4) 0.016(4)
C6 0.092(7) 0.136(10) 0.065(5) 0.006(6) -0.007(5) 0.065(7)
N6 0.120(7) 0.058(4) 0.072(4) 0.001(4) -0.001(5) 0.047(5)
N7 0.109(7) 0.106(7) 0.083(5) 0.020(5) 0.046(5) 0.066(6)
C7 0.103(8) 0.107(8) 0.168(11) 0.006(8) -0.046(8) 0.068(7)
C8 0.099(7) 0.083(7) 0.132(8) 0.009(6) -0.002(7) 0.067(6)
C9 0.063(4) 0.047(4) 0.062(4) -0.004(3) 0.013(3) 0.033(3)
C10 0.061(5) 0.049(4) 0.094(5) -0.005(4) 0.011(4) 0.032(4)
C11 0.076(5) 0.059(5) 0.088(6) 0.003(4) 0.033(5) 0.038(4)
C15 0.044(3) 0.044(3) 0.052(3) -0.009(3) 0.008(3) 0.016(3)
C16 0.055(4) 0.073(5) 0.056(4) -0.016(4) 0.005(3) 0.018(4)
C17 0.059(4) 0.044(4) 0.092(5) -0.011(4) 0.015(4) 0.024(3)
C18 0.058(4) 0.069(5) 0.069(4) -0.020(4) 0.018(4) 0.020(4)
C19 0.070(6) 0.057(5) 0.111(7) -0.011(5) 0.040(5) 0.016(4)
C20 0.059(4) 0.042(4) 0.103(5) -0.019(4) 0.031(4) 0.009(3)
C21 0.084(6) 0.064(5) 0.082(6) -0.025(4) 0.018(5) 0.011(5)
C22 0.069(6) 0.046(5) 0.178(11) -0.011(6) 0.018(7) 0.023(4)
C23 0.047(3) 0.035(3) 0.032(2) -0.003(2) 0.001(2) 0.017(3)
C24 0.062(4) 0.047(3) 0.032(3) -0.003(2) -0.003(3) 0.029(3)
C33 0.068(4) 0.044(4) 0.042(3) -0.005(3) 0.000(3) 0.025(3)
C34 0.104(7) 0.052(4) 0.050(4) 0.002(3) 0.000(4) 0.048(5)
C35 0.089(6) 0.068(5) 0.060(4) 0.001(4) 0.001(4) 0.054(5)
C36 0.072(5) 0.068(5) 0.048(3) -0.003(3) -0.003(3) 0.043(4)
C25 0.056(4) 0.054(4) 0.032(3) -0.005(2) 0.000(3) 0.028(3)
C26 0.041(3) 0.053(4) 0.044(3) -0.005(3) -0.003(3) 0.022(3)
C27 0.051(3) 0.037(3) 0.032(2) -0.004(2) -0.001(2) 0.018(3)
C32 0.059(4) 0.043(3) 0.040(3) -0.014(3) -0.002(3) 0.018(3)
C31 0.048(4) 0.054(4) 0.052(3) -0.018(3) 0.003(3) 0.014(3)
C30 0.044(4) 0.064(4) 0.060(4) -0.021(3) 0.004(3) 0.017(3)
C29 0.049(4) 0.076(5) 0.054(4) -0.023(4) 0.003(3) 0.023(4)
C28 0.045(3) 0.055(4) 0.042(3) -0.016(3) -0.001(3) 0.020(3)
C39 0.097(8) 0.082(7) 0.085(6) -0.004(5) 0.042(6) 0.033(6)
C40 0.079(6) 0.074(6) 0.069(5) 0.008(4) 0.026(5) 0.028(5)
S2A 0.064(3) 0.067(4) 0.133(6) 0.006(4) 0.014(4) 0.029(3)
F4A 0.099(8) 0.149(10) 0.096(7) -0.014(7) -0.016(6) 0.061(7)
F5A 0.082(7) 0.091(7) 0.138(10) 0.032(7) 0.004(7) 0.037(5)
F6A 0.080(9) 0.096(9) 0.120(7) 0.023(8) 0.022(7) 0.063(7)
O8A 0.105(10) 0.106(9) 0.168(12) 0.025(10) 0.025(10) 0.043(8)
O9A 0.073(7) 0.096(8) 0.103(11) -0.008(10) 0.016(10) 0.047(6)
O10A 0.113(10) 0.123(12) 0.129(12) -0.017(11) -0.024(9) 0.007(11)
C38A 0.076(7) 0.094(7) 0.116(7) 0.022(7) 0.003(6) 0.049(6)
S2B 0.077(4) 0.098(6) 0.103(6) 0.018(4) 0.019(4) 0.060(4)
F4B 0.121(11) 0.141(11) 0.121(10) -0.002(9) 0.001(9) 0.089(9)
F5B 0.091(9) 0.122(11) 0.140(11) 0.002(11) -0.027(10) 0.048(8)
F6B 0.089(13) 0.129(15) 0.133(12) -0.003(13) -0.011(11) 0.061(11)
O8B 0.068(8) 0.079(9) 0.101(10) 0.012(8) 0.004(8) 0.041(7)
O9B 0.075(10) 0.098(11) 0.129(16) 0.010(15) 0.035(14) 0.049(8)
O10B 0.113(11) 0.061(9) 0.089(10) 0.022(8) 0.014(9) 0.042(9)
C38B 0.080(7) 0.103(8) 0.120(8) 0.012(7) 0.000(7) 0.053(6)
F1 0.244(12) 0.201(10) 0.092(5) -0.031(5) -0.071(6) 0.138(10)
S1 0.0639(11) 0.0444(9) 0.0521(8) -0.0023(7) 0.0220(8) 0.0222(8)
F2 0.061(3) 0.080(4) 0.155(6) -0.014(4) -0.005(3) 0.033(3)
F3 0.084(4) 0.054(3) 0.139(5) 0.003(3) -0.008(3) 0.030(3)
O5 0.082(5) 0.050(3) 0.162(7) -0.022(4) 0.046(5) 0.016(3)
O6 0.131(6) 0.148(7) 0.046(3) -0.001(3) 0.014(3) 0.100(6)
O7 0.063(3) 0.069(4) 0.076(3) -0.003(3) 0.032(3) 0.016(3)
C37 0.084(6) 0.069(5) 0.060(4) -0.013(4) -0.012(4) 0.022(5)
O8 0.104(6) 0.100(5) 0.095(5) -0.007(4) -0.001(4) 0.059(5)
C41 0.116(12) 0.102(10) 0.179(15) -0.021(10) -0.054(11) 0.034(9)
C42 0.144(13) 0.130(12) 0.170(14) -0.075(11) -0.064(11) 0.098(11)
C43 0.111(10) 0.169(15) 0.114(9) -0.020(9) 0.023(8) 0.085(11)
C44 0.091(8) 0.119(10) 0.140(10) 0.044(9) 0.046(8) 0.063(8)

loop_
_atom_type_symbol
_atom_type_description
_atom_type_scat_dispersion_real
_atom_type_scat_dispersion_imag
_atom_type_scat_source
C C 0.0181 0.0091 'International Tables Vol C Tables 4.2.6.8 and 6.1.1.4'
H H 0.0000 0.0000 'International Tables Vol C Tables 4.2.6.8 and 6.1.1.4'
F F 0.0727 0.0534 'International Tables Vol C Tables 4.2.6.8 and 6.1.1.4'
N N 0.0311 0.0180 'International Tables Vol C Tables 4.2.6.8 and 6.1.1.4'
O O 0.0492 0.0322 'International Tables Vol C Tables 4.2.6.8 and 6.1.1.4'
P P 0.2955 0.4335 'International Tables Vol C Tables 4.2.6.8 and 6.1.1.4'
S S 0.3331 0.5567 'International Tables Vol C Tables 4.2.6.8 and 6.1.1.4'

loop_
_exptl_crystal_face_index_h
_exptl_crystal_face_index_k
_exptl_crystal_face_index_l
_exptl_crystal_face_perp_dist
-8 7 1 0.0145
3 6 -1 0.0234
5 -5 -1 0.0184
-4 3 -5 0.0451
2 -7 -2 0.0205
-4 -5 1 0.0181
9 -5 -4 0.0381
1 1 31 0.1820
8 -7 -2 0.0235
-2 -1 5 0.0742
-5 5 1 0.0184

loop_
_geom_angle_atom_site_label_1
_geom_angle_atom_site_label_2
_geom_angle_atom_site_label_3
_geom_angle
_geom_angle_site_symmetry_1
_geom_angle_site_symmetry_3
_geom_angle_publ_flag
C1 P1 P2 102.7(2) . . ?
C1 P1 C23 105.0(3) . . ?
C23 P1 P2 96.2(2) . . ?
N2 C1 P1 118.8(5) . . ?
N1 C1 P1 133.3(5) . . ?
N1 C1 N2 107.7(6) . . ?
C1 N2 C2 107.8(7) . . ?
C1 N2 C4 124.9(6) . . ?
C2 N2 C4 127.3(7) . . ?
N2 C2 C7 124.5(10) . . ?
C3 C2 N2 108.7(8) . . ?
C3 C2 C7 126.7(9) . . ?
C2 C3 N1 107.2(7) . . ?
C2 C3 C8 127.7(9) . . ?
N1 C3 C8 125.1(9) . . ?
C1 N1 C3 108.7(6) . . ?
C1 N1 C9 125.6(6) . . ?
C3 N1 C9 125.6(6) . . ?
C12 P2 P1 106.9(2) . . ?
C12 P2 C26 101.6(3) . . ?
C26 P2 P1 99.8(2) . . ?
C12 N4 C14 109.1(6) . . ?
C12 N4 C20 125.3(6) . . ?
C14 N4 C20 125.6(6) . . ?
N4 C12 P2 117.6(4) . . ?
N3 C12 P2 134.9(5) . . ?
N3 C12 N4 107.4(5) . . ?
C12 N3 C13 108.9(6) . . ?
C12 N3 C15 125.1(5) . . ?
C13 N3 C15 125.9(5) . . ?
N3 C13 C18 125.3(7) . . ?
C14 C13 N3 107.8(6) . . ?
C14 C13 C18 126.8(7) . . ?
N4 C14 C19 125.6(7) . . ?
C13 C14 N4 106.8(6) . . ?
C13 C14 C19 127.6(7) . . ?
N2 C4 H4 106.7 . . ?
N2 C4 C5 110.4(7) . . ?
N2 C4 C6 113.4(8) . . ?
C5 C4 H4 106.7 . . ?
C6 C4 H4 106.7 . . ?
C6 C4 C5 112.4(8) . . ?
C4 C5 H5A 109.5 . . ?
C4 C5 H5B 109.5 . . ?
C4 C5 H5C 109.5 . . ?
H5A C5 H5B 109.5 . . ?
H5A C5 H5C 109.5 . . ?
H5B C5 H5C 109.5 . . ?
O1 N5 O2 123.0(8) . . ?
O1 N5 C30 118.5(7) . . ?
O2 N5 C30 118.5(6) . . ?
C4 C6 H6A 109.5 . . ?
C4 C6 H6B 109.5 . . ?
C4 C6 H6C 109.5 . . ?
H6A C6 H6B 109.5 . . ?
H6A C6 H6C 109.5 . . ?
H6B C6 H6C 109.5 . . ?
O3 N6 O4 124.0(9) . . ?
O3 N6 C34 117.8(8) . . ?
O4 N6 C34 118.2(10) . . ?
C2 C7 H7A 109.5 . . ?
C2 C7 H7B 109.5 . . ?
C2 C7 H7C 109.5 . . ?
H7A C7 H7B 109.5 . . ?
H7A C7 H7C 109.5 . . ?
H7B C7 H7C 109.5 . . ?
C3 C8 H8A 109.5 . . ?
C3 C8 H8B 109.5 . . ?
C3 C8 H8C 109.5 . . ?
H8A C8 H8B 109.5 . . ?
H8A C8 H8C 109.5 . . ?
H8B C8 H8C 109.5 . . ?
N1 C9 H9 106.7 . . ?
N1 C9 C10 112.1(6) . . ?
N1 C9 C11 110.7(7) . . ?
C10 C9 H9 106.7 . . ?
C11 C9 H9 106.7 . . ?
C11 C9 C10 113.5(6) . . ?
C9 C10 H10A 109.5 . . ?
C9 C10 H10B 109.5 . . ?
C9 C10 H10C 109.5 . . ?
H10A C10 H10B 109.5 . . ?
H10A C10 H10C 109.5 . . ?
H10B C10 H10C 109.5 . . ?
C9 C11 H11A 109.5 . . ?
C9 C11 H11B 109.5 . . ?
C9 C11 H11C 109.5 . . ?
H11A C11 H11B 109.5 . . ?
H11A C11 H11C 109.5 . . ?
H11B C11 H11C 109.5 . . ?
N3 C15 H15 106.5 . . ?
N3 C15 C16 109.6(6) . . ?
N3 C15 C17 111.8(6) . . ?
C16 C15 H15 106.5 . . ?
C16 C15 C17 115.3(6) . . ?
C17 C15 H15 106.5 . . ?
C15 C16 H16A 109.5 . . ?
C15 C16 H16B 109.5 . . ?
C15 C16 H16C 109.5 . . ?
H16A C16 H16B 109.5 . . ?
H16A C16 H16C 109.5 . . ?
H16B C16 H16C 109.5 . . ?
C15 C17 H17A 109.5 . . ?
C15 C17 H17B 109.5 . . ?
C15 C17 H17C 109.5 . . ?
H17A C17 H17B 109.5 . . ?
H17A C17 H17C 109.5 . . ?
H17B C17 H17C 109.5 . . ?
C13 C18 H18A 109.5 . . ?
C13 C18 H18B 109.5 . . ?
C13 C18 H18C 109.5 . . ?
H18A C18 H18B 109.5 . . ?
H18A C18 H18C 109.5 . . ?
H18B C18 H18C 109.5 . . ?
C14 C19 H19A 109.5 . . ?
C14 C19 H19B 109.5 . . ?
C14 C19 H19C 109.5 . . ?
H19A C19 H19B 109.5 . . ?
H19A C19 H19C 109.5 . . ?
H19B C19 H19C 109.5 . . ?
N4 C20 H20 106.1 . . ?
N4 C20 C21 112.1(8) . . ?
C21 C20 H20 106.1 . . ?
C22 C20 N4 111.6(9) . . ?
C22 C20 H20 106.1 . . ?
C22 C20 C21 114.2(8) . . ?
C20 C21 H21A 109.5 . . ?
C20 C21 H21B 109.5 . . ?
C20 C21 H21C 109.5 . . ?
H21A C21 H21B 109.5 . . ?
H21A C21 H21C 109.5 . . ?
H21B C21 H21C 109.5 . . ?
C20 C22 H22A 109.5 . . ?
C20 C22 H22B 109.5 . . ?
C20 C22 H22C 109.5 . . ?
H22A C22 H22B 109.5 . . ?
H22A C22 H22C 109.5 . . ?
H22B C22 H22C 109.5 . . ?
P1 C23 H23 108.3 . . ?
C24 C23 P1 103.1(4) . . ?
C24 C23 H23 108.3 . . ?
C27 C23 P1 110.9(4) . . ?
C27 C23 H23 108.3 . . ?
C27 C23 C24 117.7(5) . . ?
C33 C24 C23 121.5(3) . . ?
C33 C24 C25 120.0 . . ?
C25 C24 C23 118.5(3) . . ?
C24 C33 H33 120.0 . . ?
C34 C33 C24 120.0 . . ?
C34 C33 H33 120.0 . . ?
C33 C34 N6 120.2(5) . . ?
C33 C34 C35 120.0 . . ?
C35 C34 N6 119.8(5) . . ?
C34 C35 H35 120.0 . . ?
C36 C35 C34 120.0 . . ?
C36 C35 H35 120.0 . . ?
C35 C36 H36 120.0 . . ?
C35 C36 C25 120.0 . . ?
C25 C36 H36 120.0 . . ?
C24 C25 C26 121.0(4) . . ?
C36 C25 C24 120.0 . . ?
C36 C25 C26 119.0(4) . . ?
P2 C26 H26A 108.0 . . ?
P2 C26 H26B 108.0 . . ?
C25 C26 P2 117.3(4) . . ?
C25 C26 H26A 108.0 . . ?
C25 C26 H26B 108.0 . . ?
H26A C26 H26B 107.2 . . ?
C32 C27 C23 122.1(3) . . ?
C32 C27 C28 120.0 . . ?
C28 C27 C23 117.8(3) . . ?
C27 C32 H32 120.0 . . ?
C27 C32 C31 120.0 . . ?
C31 C32 H32 120.0 . . ?
C32 C31 H31 120.0 . . ?
C32 C31 C30 120.0 . . ?
C30 C31 H31 120.0 . . ?
C31 C30 N5 120.7(4) . . ?
C31 C30 C29 120.0 . . ?
C29 C30 N5 119.3(4) . . ?
C30 C29 H29 120.0 . . ?
C28 C29 C30 120.0 . . ?
C28 C29 H29 120.0 . . ?
C27 C28 H28 120.0 . . ?
C29 C28 C27 120.0 . . ?
C29 C28 H28 120.0 . . ?
H39A C39 H39B 109.5 . . ?
H39A C39 H39C 109.5 . . ?
H39B C39 H39C 109.5 . . ?
C40 C39 H39A 109.5 . . ?
C40 C39 H39B 109.5 . . ?
C40 C39 H39C 109.5 . . ?
N7 C40 C39 178.8(13) . . ?
O8A S2A C38A 99.6(14) . . ?
O9A S2A O8A 108.8(14) . . ?
O9A S2A O10A 122.8(15) . . ?
O9A S2A C38A 100.4(16) . . ?
O10A S2A O8A 120.3(14) . . ?
O10A S2A C38A 98.5(16) . . ?
F4A C38A S2A 112.6(18) . . ?
F4A C38A F5A 109(2) . . ?
F4A C38A F6A 102(2) . . ?
F5A C38A S2A 109.8(19) . . ?
F6A C38A S2A 115(2) . . ?
F6A C38A F5A 108.0(19) . . ?
O8B S2B C38B 95.9(17) . . ?
O9B S2B O8B 108.7(19) . . ?
O9B S2B C38B 117(2) . . ?
O10B S2B O8B 113.3(17) . . ?
O10B S2B O9B 113.1(19) . . ?
O10B S2B C38B 108(2) . . ?
F4B C38B S2B 114(3) . . ?
F4B C38B F5B 114(3) . . ?
F4B C38B F6B 103(3) . . ?
F5B C38B S2B 103(3) . . ?
F6B C38B S2B 109(3) . . ?
F6B C38B F5B 114(3) . . ?
O5 S1 C37 101.1(5) . . ?
O6 S1 O5 115.1(6) . . ?
O6 S1 O7 116.3(5) . . ?
O6 S1 C37 100.6(4) . . ?
O7 S1 O5 114.1(4) . . ?
O7 S1 C37 106.9(5) . . ?
F1 C37 S1 114.4(8) . . ?
F1 C37 F2 106.9(10) . . ?
F1 C37 F3 106.4(9) . . ?
F2 C37 S1 111.6(7) . . ?
F2 C37 F3 105.3(8) . . ?
F3 C37 S1 111.7(7) . . ?
C43 O8 C42 114.0(11) . . ?
H41A C41 H41B 109.5 . . ?
H41A C41 H41C 109.5 . . ?
H41B C41 H41C 109.5 . . ?
C42 C41 H41A 109.5 . . ?
C42 C41 H41B 109.5 . . ?
C42 C41 H41C 109.5 . . ?
O8 C42 C41 109.8(11) . . ?
O8 C42 H42A 109.7 . . ?
O8 C42 H42B 109.7 . . ?
C41 C42 H42A 109.7 . . ?
C41 C42 H42B 109.7 . . ?
H42A C42 H42B 108.2 . . ?
O8 C43 H43A 109.6 . . ?
O8 C43 H43B 109.6 . . ?
O8 C43 C44 110.3(11) . . ?
H43A C43 H43B 108.1 . . ?
C44 C43 H43A 109.6 . . ?
C44 C43 H43B 109.6 . . ?
C43 C44 H44A 109.5 . . ?
C43 C44 H44B 109.5 . . ?
C43 C44 H44C 109.5 . . ?
H44A C44 H44B 109.5 . . ?
H44A C44 H44C 109.5 . . ?
H44B C44 H44C 109.5 . . ?

loop_
_geom_bond_atom_site_label_1
_geom_bond_atom_site_label_2
_geom_bond_distance
_geom_bond_site_symmetry_2
_geom_bond_publ_flag
P1 C1 1.845(7) . ?
P1 P2 2.223(2) . ?
P1 C23 1.903(6) . ?
C1 N2 1.367(10) . ?
C1 N1 1.349(9) . ?
N2 C2 1.376(11) . ?
N2 C4 1.495(11) . ?
C2 C3 1.341(14) . ?
C2 C7 1.507(14) . ?
C3 N1 1.387(10) . ?
C3 C8 1.500(13) . ?
N1 C9 1.475(10) . ?
O1 N5 1.215(10) . ?
P2 C12 1.844(6) . ?
P2 C26 1.865(7) . ?
O2 N5 1.226(9) . ?
O3 N6 1.206(12) . ?
O4 N6 1.234(12) . ?
N4 C12 1.351(9) . ?
N4 C14 1.387(9) . ?
N4 C20 1.498(9) . ?
C12 N3 1.349(8) . ?
N3 C13 1.380(9) . ?
N3 C15 1.477(8) . ?
C13 C14 1.353(11) . ?
C13 C18 1.489(10) . ?
C14 C19 1.488(11) . ?
C4 H4 1.0000 . ?
C4 C5 1.544(13) . ?
C4 C6 1.498(13) . ?
C5 H5A 0.9800 . ?
C5 H5B 0.9800 . ?
C5 H5C 0.9800 . ?
N5 C30 1.453(8) . ?
C6 H6A 0.9800 . ?
C6 H6B 0.9800 . ?
C6 H6C 0.9800 . ?
N6 C34 1.445(9) . ?
N7 C40 1.139(12) . ?
C7 H7A 0.9800 . ?
C7 H7B 0.9800 . ?
C7 H7C 0.9800 . ?
C8 H8A 0.9800 . ?
C8 H8B 0.9800 . ?
C8 H8C 0.9800 . ?
C9 H9 1.0000 . ?
C9 C10 1.522(11) . ?
C9 C11 1.518(10) . ?
C10 H10A 0.9800 . ?
C10 H10B 0.9800 . ?
C10 H10C 0.9800 . ?
C11 H11A 0.9800 . ?
C11 H11B 0.9800 . ?
C11 H11C 0.9800 . ?
C15 H15 1.0000 . ?
C15 C16 1.517(11) . ?
C15 C17 1.530(11) . ?
C16 H16A 0.9800 . ?
C16 H16B 0.9800 . ?
C16 H16C 0.9800 . ?
C17 H17A 0.9800 . ?
C17 H17B 0.9800 . ?
C17 H17C 0.9800 . ?
C18 H18A 0.9800 . ?
C18 H18B 0.9800 . ?
C18 H18C 0.9800 . ?
C19 H19A 0.9800 . ?
C19 H19B 0.9800 . ?
C19 H19C 0.9800 . ?
C20 H20 1.0000 . ?
C20 C21 1.525(15) . ?
C20 C22 1.471(16) . ?
C21 H21A 0.9800 . ?
C21 H21B 0.9800 . ?
C21 H21C 0.9800 . ?
C22 H22A 0.9800 . ?
C22 H22B 0.9800 . ?
C22 H22C 0.9800 . ?
C23 H23 1.0000 . ?
C23 C24 1.531(7) . ?
C23 C27 1.503(7) . ?
C24 C33 1.3900 . ?
C24 C25 1.3900 . ?
C33 H33 0.9500 . ?
C33 C34 1.3900 . ?
C34 C35 1.3900 . ?
C35 H35 0.9500 . ?
C35 C36 1.3900 . ?
C36 H36 0.9500 . ?
C36 C25 1.3900 . ?
C25 C26 1.489(8) . ?
C26 H26A 0.9900 . ?
C26 H26B 0.9900 . ?
C27 C32 1.3900 . ?
C27 C28 1.3900 . ?
C32 H32 0.9500 . ?
C32 C31 1.3900 . ?
C31 H31 0.9500 . ?
C31 C30 1.3900 . ?
C30 C29 1.3900 . ?
C29 H29 0.9500 . ?
C29 C28 1.3900 . ?
C28 H28 0.9500 . ?
C39 H39A 0.9800 . ?
C39 H39B 0.9800 . ?
C39 H39C 0.9800 . ?
C39 C40 1.439(13) . ?
S2A O8A 1.46(2) . ?
S2A O9A 1.36(3) . ?
S2A O10A 1.45(3) . ?
S2A C38A 1.77(4) . ?
F4A C38A 1.34(3) . ?
F5A C38A 1.40(3) . ?
F6A C38A 1.38(3) . ?
S2B O8B 1.58(2) . ?
S2B O9B 1.45(5) . ?
S2B O10B 1.37(3) . ?
S2B C38B 1.74(5) . ?
F4B C38B 1.34(4) . ?
F5B C38B 1.38(4) . ?
F6B C38B 1.34(5) . ?
F1 C37 1.291(11) . ?
S1 O5 1.434(7) . ?
S1 O6 1.402(6) . ?
S1 O7 1.412(5) . ?
S1 C37 1.790(12) . ?
F2 C37 1.348(12) . ?
F3 C37 1.350(11) . ?
O8 C42 1.416(16) . ?
O8 C43 1.396(15) . ?
C41 H41A 0.9800 . ?
C41 H41B 0.9800 . ?
C41 H41C 0.9800 . ?
C41 C42 1.49(2) . ?
C42 H42A 0.9900 . ?
C42 H42B 0.9900 . ?
C43 H43A 0.9900 . ?
C43 H43B 0.9900 . ?
C43 C44 1.52(2) . ?
C44 H44A 0.9800 . ?
C44 H44B 0.9800 . ?
C44 H44C 0.9800 . ?

loop_
_geom_torsion_atom_site_label_1
_geom_torsion_atom_site_label_2
_geom_torsion_atom_site_label_3
_geom_torsion_atom_site_label_4
_geom_torsion
_geom_torsion_site_symmetry_1
_geom_torsion_site_symmetry_2
_geom_torsion_site_symmetry_3
_geom_torsion_site_symmetry_4
_geom_torsion_publ_flag
P1 C1 N2 C2 -174.7(6) . . . . ?
P1 C1 N2 C4 5.7(10) . . . . ?
P1 C1 N1 C3 174.6(6) . . . . ?
P1 C1 N1 C9 -9.6(11) . . . . ?
P1 P2 C12 N4 150.4(5) . . . . ?
P1 P2 C12 N3 -24.4(8) . . . . ?
P1 P2 C26 C25 28.5(5) . . . . ?
P1 C23 C24 C33 -111.2(3) . . . . ?
P1 C23 C24 C25 66.6(4) . . . . ?
P1 C23 C27 C32 53.5(5) . . . . ?
P1 C23 C27 C28 -130.0(3) . . . . ?
C1 N2 C2 C3 -1.3(11) . . . . ?
C1 N2 C2 C7 -178.4(11) . . . . ?
C1 N2 C4 C5 116.1(8) . . . . ?
C1 N2 C4 C6 -116.8(9) . . . . ?
C1 N1 C9 C10 111.5(8) . . . . ?
C1 N1 C9 C11 -120.6(8) . . . . ?
N2 C1 N1 C3 0.2(8) . . . . ?
N2 C1 N1 C9 175.9(6) . . . . ?
N2 C2 C3 N1 1.4(11) . . . . ?
N2 C2 C3 C8 -179.1(10) . . . . ?
C2 N2 C4 C5 -63.4(11) . . . . ?
C2 N2 C4 C6 63.7(12) . . . . ?
C2 C3 N1 C1 -1.0(10) . . . . ?
C2 C3 N1 C9 -176.7(8) . . . . ?
C3 N1 C9 C10 -73.5(9) . . . . ?
C3 N1 C9 C11 54.4(10) . . . . ?
N1 C1 N2 C2 0.7(9) . . . . ?
N1 C1 N2 C4 -178.9(7) . . . . ?
O1 N5 C30 C31 -12.0(12) . . . . ?
O1 N5 C30 C29 168.4(9) . . . . ?
P2 P1 C1 N2 137.7(5) . . . . ?
P2 P1 C1 N1 -36.2(7) . . . . ?
P2 C12 N3 C13 173.8(6) . . . . ?
P2 C12 N3 C15 -3.5(11) . . . . ?
O2 N5 C30 C31 168.2(8) . . . . ?
O2 N5 C30 C29 -11.4(11) . . . . ?
O3 N6 C34 C33 -5.0(10) . . . . ?
O3 N6 C34 C35 174.9(6) . . . . ?
O4 N6 C34 C33 175.4(7) . . . . ?
O4 N6 C34 C35 -4.7(10) . . . . ?
N4 C12 N3 C13 -1.4(8) . . . . ?
N4 C12 N3 C15 -178.7(6) . . . . ?
C12 P2 C26 C25 -81.2(5) . . . . ?
C12 N4 C14 C13 -0.9(10) . . . . ?
C12 N4 C14 C19 -179.8(9) . . . . ?
C12 N4 C20 C21 122.6(8) . . . . ?
C12 N4 C20 C22 -107.9(9) . . . . ?
C12 N3 C13 C14 0.8(9) . . . . ?
C12 N3 C13 C18 179.5(8) . . . . ?
C12 N3 C15 C16 107.6(7) . . . . ?
C12 N3 C15 C17 -123.3(7) . . . . ?
N3 C13 C14 N4 0.1(10) . . . . ?
N3 C13 C14 C19 178.9(10) . . . . ?
C13 N3 C15 C16 -69.2(9) . . . . ?
C13 N3 C15 C17 59.9(9) . . . . ?
C14 N4 C12 P2 -174.7(6) . . . . ?
C14 N4 C12 N3 1.5(9) . . . . ?
C14 N4 C20 C21 -57.0(12) . . . . ?
C14 N4 C20 C22 72.4(11) . . . . ?
C4 N2 C2 C3 178.2(8) . . . . ?
C4 N2 C2 C7 1.1(17) . . . . ?
N5 C30 C29 C28 179.6(7) . . . . ?
N6 C34 C35 C36 -179.9(5) . . . . ?
C7 C2 C3 N1 178.4(11) . . . . ?
C7 C2 C3 C8 -2(2) . . . . ?
C8 C3 N1 C1 179.5(9) . . . . ?
C8 C3 N1 C9 3.8(14) . . . . ?
C15 N3 C13 C14 178.1(7) . . . . ?
C15 N3 C13 C18 -3.2(13) . . . . ?
C18 C13 C14 N4 -178.6(9) . . . . ?
C18 C13 C14 C19 0.2(17) . . . . ?
C20 N4 C12 P2 5.6(11) . . . . ?
C20 N4 C12 N3 -178.2(8) . . . . ?
C20 N4 C14 C13 178.7(8) . . . . ?
C20 N4 C14 C19 -0.1(15) . . . . ?
C23 P1 C1 N2 -122.2(6) . . . . ?
C23 P1 C1 N1 63.9(8) . . . . ?
C23 C24 C33 C34 177.7(4) . . . . ?
C23 C24 C25 C36 -177.8(4) . . . . ?
C23 C24 C25 C26 4.0(5) . . . . ?
C23 C27 C32 C31 176.4(5) . . . . ?
C23 C27 C28 C29 -176.5(5) . . . . ?
C24 C23 C27 C32 -64.7(5) . . . . ?
C24 C23 C27 C28 111.7(4) . . . . ?
C24 C33 C34 N6 179.9(5) . . . . ?
C24 C33 C34 C35 0.0 . . . . ?
C24 C25 C26 P2 -57.0(5) . . . . ?
C33 C24 C25 C36 0.0 . . . . ?
C33 C24 C25 C26 -178.2(4) . . . . ?
C33 C34 C35 C36 0.0 . . . . ?
C34 C35 C36 C25 0.0 . . . . ?
C35 C36 C25 C24 0.0 . . . . ?
C35 C36 C25 C26 178.2(4) . . . . ?
C36 C25 C26 P2 124.8(4) . . . . ?
C25 C24 C33 C34 0.0 . . . . ?
C26 P2 C12 N4 -105.5(6) . . . . ?
C26 P2 C12 N3 79.7(8) . . . . ?
C27 C23 C24 C33 11.1(5) . . . . ?
C27 C23 C24 C25 -171.1(3) . . . . ?
C27 C32 C31 C30 0.0 . . . . ?
C32 C27 C28 C29 0.0 . . . . ?
C32 C31 C30 N5 -179.6(7) . . . . ?
C32 C31 C30 C29 0.0 . . . . ?
C31 C30 C29 C28 0.0 . . . . ?
C30 C29 C28 C27 0.0 . . . . ?
C28 C27 C32 C31 0.0 . . . . ?
O8A S2A C38A F4A -51(2) . . . . ?
O8A S2A C38A F5A -172.3(18) . . . . ?
O8A S2A C38A F6A 65(2) . . . . ?
O9A S2A C38A F4A 60(2) . . . . ?
O9A S2A C38A F5A -61(2) . . . . ?
O9A S2A C38A F6A 176.8(19) . . . . ?
O10A S2A C38A F4A -173.8(18) . . . . ?
O10A S2A C38A F5A 65(2) . . . . ?
O10A S2A C38A F6A -57(2) . . . . ?
O8B S2B C38B F4B -46(3) . . . . ?
O8B S2B C38B F5B -170(2) . . . . ?
O8B S2B C38B F6B 68(3) . . . . ?
O9B S2B C38B F4B 68(3) . . . . ?
O9B S2B C38B F5B -56(3) . . . . ?
O9B S2B C38B F6B -177(3) . . . . ?
O10B S2B C38B F4B -163(3) . . . . ?
O10B S2B C38B F5B 73(3) . . . . ?
O10B S2B C38B F6B -48(3) . . . . ?
O5 S1 C37 F1 56.8(10) . . . . ?
O5 S1 C37 F2 -64.7(7) . . . . ?
O5 S1 C37 F3 177.7(7) . . . . ?
O6 S1 C37 F1 175.3(9) . . . . ?
O6 S1 C37 F2 53.8(7) . . . . ?
O6 S1 C37 F3 -63.8(8) . . . . ?
O7 S1 C37 F1 -62.9(10) . . . . ?
O7 S1 C37 F2 175.6(6) . . . . ?
O7 S1 C37 F3 58.0(7) . . . . ?
C42 O8 C43 C44 -178.1(13) . . . . ?
C43 O8 C42 C41 -177.0(14) . . . . ?

loop_
_exptl_oxdiff_crystal_face_indexfrac_h
_exptl_oxdiff_crystal_face_indexfrac_k
_exptl_oxdiff_crystal_face_indexfrac_l
_exptl_oxdiff_crystal_face_x
_exptl_oxdiff_crystal_face_y
_exptl_oxdiff_crystal_face_z
-8.4545 6.6819 0.8680 -0.0901 0.0712 0.9934
3.0898 5.7050 -0.5675 0.7599 0.6500 -0.0092
5.0051 -5.0142 -1.0433 -0.0523 -0.1165 -0.6365
-4.0052 3.0122 -4.9689 -0.1636 0.1504 0.4403
1.9949 -7.0165 -2.0360 -0.5039 -0.4202 -0.4794
-3.8983 -4.9989 1.0000 -0.7555 -0.6461 0.1087
8.8353 -4.5447 -4.3159 0.2454 0.2079 -0.9469
0.6421 1.2957 30.9498 0.7863 -0.6020 0.1392
8.4045 -6.7282 -2.3386 0.0525 -0.0424 -0.9977
-2.0068 -1.0039 5.0059 -0.1585 -0.3114 0.1440
-5.0051 5.0142 1.0433 0.0523 0.1165 0.6365
